data_4336163
loop_
_publ_author_name
'Victor N. Nemykin'
'Anatolii A. Purchel'
'Andrew D. Spaeth'
'Mikhail V. Barybin'

_publ_contact_author_address
; 
 Department of Chemistry and Biochemistry, 
 University of Minnesota Duluth, 
 1039 University Drive,
 Duluth, MN 55812, USA. 
;
_publ_contact_author_email vnemykin@d.umn.edu
_publ_contact_author_fax '+1 218 726 7394'
_publ_contact_author_name 'Victor N. Nemykin'
_publ_contact_author_phone '+1 218 726 6729'
_publ_section_title
;
 Probing the Electronic Properties of a Trinuclear Molecular Wire
 Involving Isocyanoferrocene and Iron(II) Phthalocyanine Motifs
;
_journal_name_full 'Inorganic Chemistry'
_journal_page_first 11004
_journal_page_last 11012
_journal_paper_doi 10.1021/ic4011423
_journal_volume 52
_journal_year 2013
_chemical_formula_moiety 'C68 H50 Fe3 N10'
_chemical_formula_sum 'C68 H50 Fe3 N10'
_chemical_formula_weight 1174.75
_space_group_IT_number 14
_symmetry_cell_setting monoclinic
_symmetry_space_group_name_Hall '-P 2ybc'
_symmetry_space_group_name_H-M 'P 1 21/c 1'
_atom_sites_solution_hydrogens difmap
_atom_sites_solution_primary direct
_audit_creation_date 13-04-22
_audit_creation_method CRYSTALS_ver_14.40
_cell_angle_alpha 90
_cell_angle_beta 91.161(6)
_cell_angle_gamma 90
_cell_formula_units_Z 2
_cell_length_a 10.7210(7)
_cell_length_b 25.8739(10)
_cell_length_c 9.5479(4)
_cell_measurement_reflns_used 6062
_cell_measurement_temperature 123
_cell_measurement_theta_max 27
_cell_measurement_theta_min 2
_cell_volume 2648.0(2)
_computing_cell_refinement 'USER DEFINED CELL REFINEMENT'
_computing_data_collection 'USER DEFINED DATA COLLECTION'
_computing_data_reduction 'USER DEFINED DATA REDUCTION'
_computing_molecular_graphics 'CAMERON (Watkin et al., 1996)'
_computing_publication_material 'CRYSTALS (Betteridge et al., 2003)'
_computing_structure_refinement 'CRYSTALS (Betteridge et al., 2003)'
_computing_structure_solution 'SHELXS 86 (Sheldrick, 1986)'
_diffrn_ambient_temperature 123
_diffrn_measured_fraction_theta_full 0.997
_diffrn_measured_fraction_theta_max 0.997
_diffrn_measurement_device Serial
_diffrn_measurement_device_type Unknown
_diffrn_measurement_method \w
_diffrn_radiation_monochromator graphite
_diffrn_radiation_type 'Mo K\a'
_diffrn_radiation_wavelength 0.71075
_diffrn_reflns_av_R_equivalents 0.056
_diffrn_reflns_limit_h_max 12
_diffrn_reflns_limit_h_min -13
_diffrn_reflns_limit_k_max 33
_diffrn_reflns_limit_k_min -33
_diffrn_reflns_limit_l_max 12
_diffrn_reflns_limit_l_min -12
_diffrn_reflns_number 17068
_diffrn_reflns_theta_full 27.483
_diffrn_reflns_theta_max 27.483
_diffrn_reflns_theta_min 3.032
_diffrn_standards_decay_% 0.00
_diffrn_standards_interval_time 4
_diffrn_standards_number 6062
_exptl_absorpt_coefficient_mu 0.867
_exptl_absorpt_correction_T_max 0.92
_exptl_absorpt_correction_T_min 0.51
_exptl_absorpt_correction_type multi-scan
_exptl_absorpt_process_details 'DENZO/SCALEPACK (Otwinowski & Minor, 1997)'
_exptl_crystal_colour blue
_exptl_crystal_density_diffrn 1.473
_exptl_crystal_description plate
_exptl_crystal_F_000 1212
_exptl_crystal_size_max 0.410
_exptl_crystal_size_mid 0.320
_exptl_crystal_size_min 0.100
_refine_diff_density_max 0.74
_refine_diff_density_min -0.73
_refine_ls_extinction_method none
_refine_ls_goodness_of_fit_ref 0.9826
_refine_ls_hydrogen_treatment constr
_refine_ls_matrix_type full
_refine_ls_number_parameters 367
_refine_ls_number_reflns 6046
_refine_ls_number_restraints 0
_refine_ls_R_factor_all 0.0778
_refine_ls_R_factor_gt 0.0505
_refine_ls_shift/su_max 0.0003191
_refine_ls_shift/su_mean 0.0000192
_refine_ls_structure_factor_coef Fsqd
_refine_ls_weighting_details
;
 Method, part 1, Chebychev polynomial, (Watkin, 1994, Prince, 1982) 
 [weight] = 1.0/[A~0~*T~0~(x)+A~1~*T~1~(x) ... +A~n-1~]*T~n-1~(x)] 
 where A~i~ are the Chebychev coefficients listed below and x= Fcalc/Fmax 
 Method = Robust Weighting (Prince, 1982) 
 W = [weight] * [1-(deltaF/6*sigmaF)^2^]^2^ 
 A~i~ are: 
 32.1 37.6 12.0 
;
_refine_ls_weighting_scheme calc
_refine_ls_wR_factor_all 0.0934
_refine_ls_wR_factor_gt 0.0777
_refine_ls_wR_factor_ref 0.0934
_reflns_limit_h_max 13
_reflns_limit_h_min -13
_reflns_limit_k_max 33
_reflns_limit_k_min 0
_reflns_limit_l_max 12
_reflns_limit_l_min 0
_reflns_number_gt 4379
_reflns_number_total 6062
_reflns_threshold_expression I>2.0\s(I)
_oxford_diffrn_Wilson_B_factor 0.00
_oxford_diffrn_Wilson_scale 0.00
_oxford_refine_ls_r_factor_ref 0.0778
_oxford_refine_ls_scale 0.5887(7)
_oxford_reflns_number_all 6046
_oxford_reflns_threshold_expression_ref I>0.0\s(I)
_oxford_structure_analysis_title '_01172013-1'
_cod_data_source_file ic4011423_si_002_1.cif
_cod_data_source_block PcFe(CNFc)2
_cod_original_sg_symbol_H-M 'P 1 21/c 1 '
_cod_database_code 4336163

loop_
_symmetry_equiv_pos_as_xyz
x,y,z
-x,-y,-z
-x,y+1/2,-z+1/2
x,-y+1/2,z+1/2

loop_
_atom_site_label
_atom_site_type_symbol
_atom_site_fract_x
_atom_site_fract_y
_atom_site_fract_z
_atom_site_U_iso_or_equiv
_atom_site_occupancy
_atom_site_adp_type
_atom_site_refinement_flags_posn
Fe1 Fe 0.0000 0.5000 0.5000 0.0212 1.0000 Uani S
N3 N 0.0561(2) 0.46955(10) 0.3262(3) 0.0223 1.0000 Uani .
C16 C 0.0580(3) 0.41768(13) 0.2950(3) 0.0236 1.0000 Uani .
N4 N 0.0272(2) 0.37850(11) 0.3778(3) 0.0263 1.0000 Uani .
C1 C 0.0141(3) 0.61430(12) 0.4937(3) 0.0241 1.0000 Uani .
N1 N 0.0328(2) 0.56872(11) 0.4248(3) 0.0237 1.0000 Uani .
C8 C 0.0848(3) 0.57972(13) 0.2981(3) 0.0232 1.0000 Uani .
N2 N 0.1157(2) 0.54655(11) 0.1986(3) 0.0249 1.0000 Uani .
C9 C 0.0979(3) 0.49591(13) 0.2110(3) 0.0222 1.0000 Uani .
C10 C 0.1238(3) 0.45969(13) 0.0993(3) 0.0242 1.0000 Uani .
C15 C 0.0999(3) 0.41026(13) 0.1526(3) 0.0247 1.0000 Uani .
C14 C 0.1156(3) 0.36587(14) 0.0716(3) 0.0299 1.0000 Uani .
C13 C 0.1546(3) 0.37282(14) -0.0646(3) 0.0293 1.0000 Uani .
C12 C 0.1773(3) 0.42208(14) -0.1186(3) 0.0281 1.0000 Uani .
C11 C 0.1625(3) 0.46592(13) -0.0380(3) 0.0260 1.0000 Uani .
C7 C 0.1018(3) 0.63519(13) 0.2852(3) 0.0253 1.0000 Uani .
C2 C 0.0533(3) 0.65717(13) 0.4058(3) 0.0252 1.0000 Uani .
C3 C 0.0499(3) 0.71068(14) 0.4244(4) 0.0318 1.0000 Uani .
C4 C 0.1018(4) 0.74125(14) 0.3217(4) 0.0364 1.0000 Uani .
C5 C 0.1538(3) 0.71919(14) 0.2031(4) 0.0332 1.0000 Uani .
C6 C 0.1521(3) 0.66631(13) 0.1808(3) 0.0290 1.0000 Uani .
C17 C 0.1681(3) 0.50172(12) 0.5714(3) 0.0218 1.0000 Uani .
N5 N 0.2692(2) 0.50769(11) 0.6127(3) 0.0246 1.0000 Uani .
C18 C 0.3910(3) 0.51884(13) 0.6578(3) 0.0262 1.0000 Uani .
Fe2 Fe 0.44162(5) 0.57684(2) 0.78624(5) 0.0276 1.0000 Uani .
C19 C 0.4732(3) 0.55306(14) 0.5874(3) 0.0304 1.0000 Uani .
C20 C 0.5862(3) 0.55318(15) 0.6664(4) 0.0356 1.0000 Uani .
C21 C 0.5734(3) 0.51914(15) 0.7819(4) 0.0341 1.0000 Uani .
C22 C 0.4522(3) 0.49814(14) 0.7784(3) 0.0273 1.0000 Uani .
C25 C 0.4758(4) 0.62167(16) 0.9585(4) 0.0446 1.0000 Uani .
C24 C 0.3580(4) 0.59791(15) 0.9686(4) 0.0381 1.0000 Uani .
C23 C 0.2850(4) 0.61308(16) 0.8519(4) 0.0432 1.0000 Uani .
C27 C 0.3573(5) 0.64711(16) 0.7703(4) 0.0494 1.0000 Uani .
C26 C 0.4750(5) 0.65246(16) 0.8364(5) 0.0509 1.0000 Uani .
C29 C 0.6469(4) 0.70852(16) 0.5320(4) 0.0414 1.0000 Uani .
C30 C 0.6755(4) 0.66672(16) 0.4454(4) 0.0432 1.0000 Uani .
C31 C 0.5896(4) 0.64849(18) 0.3479(4) 0.0481 1.0000 Uani .
C32 C 0.4740(4) 0.67053(19) 0.3344(4) 0.0502 1.0000 Uani .
C33 C 0.4442(4) 0.71192(19) 0.4187(5) 0.0551 1.0000 Uani .
C34 C 0.5287(4) 0.73042(17) 0.5158(4) 0.0489 1.0000 Uani .
C28 C 0.7399(5) 0.72856(18) 0.6371(5) 0.0595 1.0000 Uani .
H141 H 0.0938 0.3331 0.1110 0.0353 1.0000 Uiso R
H131 H 0.1697 0.3436 -0.1225 0.0344 1.0000 Uiso R
H121 H 0.2133 0.4253 -0.2132 0.0335 1.0000 Uiso R
H111 H 0.1591 0.4992 -0.0668 0.0312 1.0000 Uiso R
H31 H 0.0106 0.7258 0.5044 0.0341 1.0000 Uiso R
H41 H 0.1182 0.7767 0.3264 0.0432 1.0000 Uiso R
H51 H 0.1870 0.7406 0.1377 0.0420 1.0000 Uiso R
H61 H 0.1861 0.6511 0.1002 0.0356 1.0000 Uiso R
H191 H 0.4420 0.5766 0.5155 0.0368 1.0000 Uiso R
H201 H 0.6670 0.5705 0.6376 0.0419 1.0000 Uiso R
H211 H 0.6078 0.5237 0.8785 0.0414 1.0000 Uiso R
H221 H 0.4060 0.4769 0.8525 0.0349 1.0000 Uiso R
H251 H 0.5464 0.6190 1.0240 0.0542 1.0000 Uiso R
H241 H 0.3516 0.5661 1.0200 0.0474 1.0000 Uiso R
H231 H 0.2031 0.6020 0.8259 0.0515 1.0000 Uiso R
H271 H 0.3319 0.6652 0.6833 0.0620 1.0000 Uiso R
H261 H 0.5520 0.6684 0.7938 0.0606 1.0000 Uiso R
H301 H 0.7515 0.6525 0.4542 0.0533 1.0000 Uiso R
H311 H 0.6106 0.6214 0.2910 0.0551 1.0000 Uiso R
H321 H 0.4122 0.6584 0.2714 0.0583 1.0000 Uiso R
H331 H 0.3789 0.7289 0.3978 0.0674 1.0000 Uiso R
H341 H 0.5141 0.7585 0.5682 0.0574 1.0000 Uiso R
H281 H 0.8170 0.7083 0.6323 0.0718 1.0000 Uiso R
H282 H 0.7581 0.7650 0.6179 0.0718 1.0000 Uiso R
H283 H 0.7052 0.7253 0.7309 0.0718 1.0000 Uiso R

loop_
_atom_site_aniso_label
_atom_site_aniso_U_11
_atom_site_aniso_U_22
_atom_site_aniso_U_33
_atom_site_aniso_U_23
_atom_site_aniso_U_13
_atom_site_aniso_U_12
Fe1 0.0181(3) 0.0262(3) 0.0193(3) -0.0004(3) -0.0003(2) -0.0014(3)
N3 0.0165(12) 0.0285(15) 0.0221(13) 0.0013(11) 0.0005(10) -0.0007(11)
C16 0.0200(15) 0.0289(17) 0.0218(15) -0.0017(13) -0.0006(12) -0.0022(13)
N4 0.0240(14) 0.0302(15) 0.0246(14) -0.0018(12) 0.0008(11) 0.0002(12)
C1 0.0226(16) 0.0236(16) 0.0261(16) 0.0004(13) -0.0014(12) -0.0010(13)
N1 0.0192(13) 0.0300(15) 0.0219(13) -0.0011(11) -0.0003(10) 0.0004(11)
C8 0.0179(14) 0.0301(17) 0.0216(15) -0.0003(13) 0.0001(11) -0.0001(13)
N2 0.0230(13) 0.0285(15) 0.0231(13) -0.0012(11) -0.0016(11) -0.0015(11)
C9 0.0175(14) 0.0262(16) 0.0227(15) 0.0000(13) 0.0010(11) -0.0014(13)
C10 0.0180(15) 0.0330(18) 0.0214(15) -0.0036(13) -0.0010(12) -0.0022(13)
C15 0.0207(15) 0.0296(18) 0.0239(16) -0.0017(13) 0.0012(12) -0.0020(13)
C14 0.0316(18) 0.0308(18) 0.0276(17) -0.0020(14) 0.0040(14) -0.0028(15)
C13 0.0309(18) 0.0327(19) 0.0246(17) -0.0078(14) 0.0053(14) 0.0019(15)
C12 0.0277(16) 0.0350(18) 0.0217(15) -0.0020(14) 0.0028(13) 0.0003(15)
C11 0.0232(16) 0.0288(17) 0.0259(16) -0.0004(14) -0.0013(13) 0.0020(13)
C7 0.0219(16) 0.0287(17) 0.0250(16) 0.0013(13) -0.0009(13) -0.0007(13)
C2 0.0232(16) 0.0286(17) 0.0237(16) 0.0001(13) 0.0010(13) -0.0016(13)
C3 0.0342(19) 0.0291(18) 0.0323(18) -0.0033(15) 0.0040(15) 0.0015(15)
C4 0.042(2) 0.0272(19) 0.040(2) 0.0025(16) 0.0045(17) -0.0012(16)
C5 0.0358(19) 0.035(2) 0.0293(18) 0.0076(15) 0.0052(15) -0.0014(16)
C6 0.0320(18) 0.0312(18) 0.0238(16) 0.0020(14) 0.0034(14) 0.0003(15)
C17 0.0267(16) 0.0200(15) 0.0188(14) -0.0002(13) 0.0028(12) 0.0003(13)
N5 0.0191(13) 0.0333(16) 0.0213(13) -0.0010(12) -0.0015(10) 0.0000(11)
C18 0.0182(15) 0.0342(18) 0.0261(16) -0.0035(14) -0.0031(12) -0.0005(13)
Fe2 0.0259(2) 0.0310(3) 0.0259(2) -0.0044(2) 0.00081(18) -0.0035(2)
C19 0.0274(17) 0.040(2) 0.0239(16) -0.0039(15) 0.0050(13) -0.0002(15)
C20 0.0213(16) 0.048(2) 0.037(2) -0.0130(17) 0.0067(14) -0.0070(16)
C21 0.0253(17) 0.044(2) 0.0327(19) -0.0103(16) -0.0047(14) 0.0008(15)
C22 0.0206(15) 0.0319(17) 0.0293(16) -0.0036(15) -0.0041(12) -0.0011(15)
C25 0.049(2) 0.048(2) 0.037(2) -0.0194(18) -0.0020(18) -0.010(2)
C24 0.047(2) 0.034(2) 0.034(2) -0.0051(16) 0.0107(17) 0.0012(17)
C23 0.040(2) 0.044(2) 0.046(2) -0.0145(19) 0.0069(18) 0.0072(19)
C27 0.076(3) 0.033(2) 0.039(2) -0.0015(18) 0.000(2) 0.013(2)
C26 0.066(3) 0.036(2) 0.051(3) -0.015(2) 0.019(2) -0.019(2)
C29 0.044(2) 0.039(2) 0.041(2) 0.0077(18) 0.0066(18) -0.0036(18)
C30 0.038(2) 0.045(2) 0.047(2) 0.0046(19) 0.0045(18) 0.0055(18)
C31 0.044(2) 0.053(3) 0.047(2) -0.006(2) 0.0061(19) 0.006(2)
C32 0.043(2) 0.067(3) 0.041(2) 0.005(2) 0.0026(19) 0.003(2)
C33 0.054(3) 0.068(3) 0.044(2) 0.014(2) 0.001(2) 0.021(2)
C34 0.063(3) 0.041(2) 0.043(2) 0.0041(19) 0.006(2) 0.016(2)
C28 0.066(3) 0.044(3) 0.068(3) -0.002(2) -0.005(3) -0.006(2)

loop_
_atom_type_symbol
_atom_type_scat_dispersion_real
_atom_type_scat_dispersion_imag
_atom_type_scat_Cromer_Mann_a1
_atom_type_scat_Cromer_Mann_b1
_atom_type_scat_Cromer_Mann_a2
_atom_type_scat_Cromer_Mann_b2
_atom_type_scat_Cromer_Mann_a3
_atom_type_scat_Cromer_Mann_b3
_atom_type_scat_Cromer_Mann_a4
_atom_type_scat_Cromer_Mann_b4
_atom_type_scat_Cromer_Mann_c
_atom_type_scat_source
C 0.0033 0.0016 2.3100 20.8439 1.0200 10.2075 1.5886 0.5687 0.8650 51.6512 0.2156 'International Tables Vol C 4.2.6.8 and 6.1.1.4'
H 0.0000 0.0000 0.4930 10.5109 0.3229 26.1257 0.1402 3.1424 0.0408 57.7998 0.0030 'International Tables Vol C 4.2.6.8 and 6.1.1.4'
Fe 0.3463 0.8444 11.7695 4.7611 7.3573 0.3072 3.5222 15.3535 2.3045 76.8805 1.0369 'International Tables Vol C 4.2.6.8 and 6.1.1.4'
N 0.0061 0.0033 12.2126 0.0057 3.1322 9.8933 2.0125 28.9975 1.1663 0.5826 -11.5290 'International Tables Vol C 4.2.6.8 and 6.1.1.4'

loop_
_geom_angle_atom_site_label_1
_geom_angle_site_symmetry_1
_geom_angle_atom_site_label_2
_geom_angle_atom_site_label_3
_geom_angle_site_symmetry_3
_geom_angle
_geom_angle_publ_flag
N1 2_566 Fe1 N3 2_566 89.64(11) yes
N1 2_566 Fe1 C17 2_566 86.26(12) yes
N3 2_566 Fe1 C17 2_566 90.46(11) yes
N1 2_566 Fe1 N3 . 90.36(11) yes
N3 2_566 Fe1 N3 . 179.994 yes
C17 2_566 Fe1 N3 . 89.54(11) yes
N1 2_566 Fe1 N1 . 179.994 yes
N3 2_566 Fe1 N1 . 90.36(11) yes
C17 2_566 Fe1 N1 . 93.74(12) yes
N3 . Fe1 N1 . 89.64(11) yes
N1 2_566 Fe1 C17 . 93.74(12) yes
N3 2_566 Fe1 C17 . 89.54(11) yes
C17 2_566 Fe1 C17 . 179.994 yes
N3 . Fe1 C17 . 90.46(11) yes
N1 . Fe1 C17 . 86.26(12) yes
Fe1 . N3 C16 . 125.9(2) yes
Fe1 . N3 C9 . 126.3(2) yes
C16 . N3 C9 . 107.7(3) yes
N3 . C16 N4 . 127.6(3) yes
N3 . C16 C15 . 109.7(3) yes
N4 . C16 C15 . 122.7(3) yes
C16 . N4 C1 2_566 122.3(3) yes
N4 2_566 C1 N1 . 128.4(3) yes
N4 2_566 C1 C2 . 122.1(3) yes
N1 . C1 C2 . 109.4(3) yes
C1 . N1 Fe1 . 125.4(2) yes
C1 . N1 C8 . 108.1(3) yes
Fe1 . N1 C8 . 126.4(2) yes
N1 . C8 N2 . 127.5(3) yes
N1 . C8 C7 . 109.5(3) yes
N2 . C8 C7 . 123.0(3) yes
C8 . N2 C9 . 122.3(3) yes
N3 . C9 N2 . 127.5(3) yes
N3 . C9 C10 . 109.7(3) yes
N2 . C9 C10 . 122.7(3) yes
C9 . C10 C15 . 106.4(3) yes
C9 . C10 C11 . 133.0(3) yes
C15 . C10 C11 . 120.5(3) yes
C16 . C15 C10 . 106.3(3) yes
C16 . C15 C14 . 132.0(3) yes
C10 . C15 C14 . 121.6(3) yes
C15 . C14 C13 . 117.1(3) yes
C15 . C14 H141 . 118.5 no
C13 . C14 H141 . 124.3 no
C14 . C13 C12 . 121.5(3) yes
C14 . C13 H131 . 120.0 no
C12 . C13 H131 . 118.4 no
C13 . C12 C11 . 121.4(3) yes
C13 . C12 H121 . 119.0 no
C11 . C12 H121 . 119.3 no
C10 . C11 C12 . 118.0(3) yes
C10 . C11 H111 . 112.7 no
C12 . C11 H111 . 128.1 no
C8 . C7 C2 . 106.5(3) yes
C8 . C7 C6 . 132.9(3) yes
C2 . C7 C6 . 120.6(3) yes
C1 . C2 C7 . 106.4(3) yes
C1 . C2 C3 . 132.2(3) yes
C7 . C2 C3 . 121.4(3) yes
C2 . C3 C4 . 117.6(3) yes
C2 . C3 H31 . 121.1 no
C4 . C3 H31 . 121.3 no
C3 . C4 C5 . 121.0(3) yes
C3 . C4 H41 . 127.1 no
C5 . C4 H41 . 111.3 no
C4 . C5 C6 . 121.6(3) yes
C4 . C5 H51 . 118.4 no
C6 . C5 H51 . 119.9 no
C7 . C6 C5 . 117.7(3) yes
C7 . C6 H61 . 120.1 no
C5 . C6 H61 . 122.2 no
Fe1 . C17 N5 . 173.6(3) yes
C17 . N5 C18 . 175.4(3) yes
N5 . C18 Fe2 . 125.6(2) yes
N5 . C18 C19 . 124.4(3) yes
Fe2 . C18 C19 . 70.25(19) yes
N5 . C18 C22 . 125.9(3) yes
Fe2 . C18 C22 . 70.81(19) yes
C19 . C18 C22 . 109.7(3) yes
C18 . Fe2 C19 . 41.39(13) yes
C18 . Fe2 C20 . 68.36(13) yes
C19 . Fe2 C20 . 40.64(13) yes
C18 . Fe2 C21 . 67.79(13) yes
C19 . Fe2 C21 . 68.51(14) yes
C20 . Fe2 C21 . 40.59(15) yes
C18 . Fe2 C22 . 41.03(12) yes
C19 . Fe2 C22 . 69.70(14) yes
C20 . Fe2 C22 . 68.69(14) yes
C21 . Fe2 C22 . 40.22(13) yes
C18 . Fe2 C25 . 163.83(16) yes
C19 . Fe2 C25 . 153.57(15) yes
C20 . Fe2 C25 . 119.80(16) yes
C21 . Fe2 C25 . 108.44(16) yes
C22 . Fe2 C25 . 125.99(16) yes
C18 . Fe2 C24 . 126.97(15) yes
C19 . Fe2 C24 . 163.64(15) yes
C20 . Fe2 C24 . 155.18(15) yes
C21 . Fe2 C24 . 121.52(16) yes
C22 . Fe2 C24 . 108.79(15) yes
C18 . Fe2 C23 . 108.59(15) yes
C19 . Fe2 C23 . 125.61(16) yes
C20 . Fe2 C23 . 162.40(17) yes
C21 . Fe2 C23 . 155.92(16) yes
C22 . Fe2 C23 . 121.20(16) yes
C18 . Fe2 C27 . 120.57(16) yes
C19 . Fe2 C27 . 106.45(16) yes
C20 . Fe2 C27 . 124.60(18) yes
C21 . Fe2 C27 . 162.09(18) yes
C22 . Fe2 C27 . 156.00(17) yes
C18 . Fe2 C26 . 154.59(16) yes
C19 . Fe2 C26 . 118.51(16) yes
C20 . Fe2 C26 . 106.71(17) yes
C21 . Fe2 C26 . 125.61(17) yes
C22 . Fe2 C26 . 162.55(17) yes
C25 . Fe2 C24 . 40.35(15) yes
C25 . Fe2 C23 . 68.01(17) yes
C24 . Fe2 C23 . 40.27(16) yes
C25 . Fe2 C27 . 67.95(18) yes
C24 . Fe2 C27 . 67.93(17) yes
C23 . Fe2 C27 . 40.75(17) yes
C25 . Fe2 C26 . 40.45(17) yes
C24 . Fe2 C26 . 67.89(16) yes
C23 . Fe2 C26 . 68.17(18) yes
C27 . Fe2 C26 . 40.34(18) yes
C18 . C19 Fe2 . 68.36(18) yes
C18 . C19 C20 . 106.3(3) yes
Fe2 . C19 C20 . 69.98(19) yes
C18 . C19 H191 . 121.0 no
Fe2 . C19 H191 . 114.1 no
C20 . C19 H191 . 130.9 no
C19 . C20 Fe2 . 69.38(19) yes
C19 . C20 C21 . 108.6(3) yes
Fe2 . C20 C21 . 70.4(2) yes
C19 . C20 H201 . 125.5 no
Fe2 . C20 H201 . 132.8 no
C21 . C20 H201 . 125.3 no
C20 . C21 Fe2 . 69.0(2) yes
C20 . C21 C22 . 108.9(3) yes
Fe2 . C21 C22 . 69.3(2) yes
C20 . C21 H211 . 127.4 no
Fe2 . C21 H211 . 97.9 no
C22 . C21 H211 . 113.1 no
C18 . C22 C21 . 106.5(3) yes
C18 . C22 Fe2 . 68.2(2) yes
C21 . C22 Fe2 . 70.5(2) yes
C18 . C22 H221 . 122.6 no
C21 . C22 H221 . 130.2 no
Fe2 . C22 H221 . 118.6 no
Fe2 . C25 C24 . 70.1(2) yes
Fe2 . C25 C26 . 69.9(2) yes
C24 . C25 C26 . 108.2(4) yes
Fe2 . C25 H251 . 127.0 no
C24 . C25 H251 . 127.6 no
C26 . C25 H251 . 124.2 no
C25 . C24 Fe2 . 69.5(2) yes
C25 . C24 C23 . 108.0(4) yes
Fe2 . C24 C23 . 69.3(2) yes
C25 . C24 H241 . 118.8 no
Fe2 . C24 H241 . 104.1 no
C23 . C24 H241 . 126.9 no
C24 . C23 Fe2 . 70.4(2) yes
C24 . C23 C27 . 107.9(4) yes
Fe2 . C23 C27 . 69.7(2) yes
C24 . C23 H231 . 128.2 no
Fe2 . C23 H231 . 123.0 no
C27 . C23 H231 . 123.8 no
C23 . C27 Fe2 . 69.6(2) yes
C23 . C27 C26 . 108.1(4) yes
Fe2 . C27 C26 . 70.2(3) yes
C23 . C27 H271 . 127.8 no
Fe2 . C27 H271 . 127.0 no
C26 . C27 H271 . 124.1 no
C25 . C26 C27 . 107.8(4) yes
C25 . C26 Fe2 . 69.6(2) yes
C27 . C26 Fe2 . 69.5(2) yes
C25 . C26 H261 . 124.6 no
C27 . C26 H261 . 126.1 no
Fe2 . C26 H261 . 115.7 no
C30 . C29 C34 . 117.2(4) yes
C30 . C29 C28 . 120.9(4) yes
C34 . C29 C28 . 121.8(4) yes
C29 . C30 C31 . 120.8(4) yes
C29 . C30 H301 . 118.1 no
C31 . C30 H301 . 121.1 no
C30 . C31 C32 . 120.8(4) yes
C30 . C31 H311 . 119.5 no
C32 . C31 H311 . 119.7 no
C31 . C32 C33 . 119.2(4) yes
C31 . C32 H321 . 123.1 no
C33 . C32 H321 . 117.7 no
C32 . C33 C34 . 120.6(4) yes
C32 . C33 H331 . 117.7 no
C34 . C33 H331 . 120.7 no
C29 . C34 C33 . 121.4(4) yes
C29 . C34 H341 . 115.8 no
C33 . C34 H341 . 122.7 no
C29 . C28 H281 . 109.6 no
C29 . C28 H282 . 109.9 no
H281 . C28 H282 . 109.5 no
C29 . C28 H283 . 108.9 no
H281 . C28 H283 . 109.5 no
H282 . C28 H283 . 109.5 no

loop_
_geom_bond_atom_site_label_1
_geom_bond_atom_site_label_2
_geom_bond_site_symmetry_2
_geom_bond_distance
_geom_bond_publ_flag
Fe1 N1 2_566 1.952(3) yes
Fe1 N3 2_566 1.944(3) yes
Fe1 C17 2_566 1.915(3) yes
Fe1 N3 . 1.944(3) yes
Fe1 N1 . 1.952(3) yes
Fe1 C17 . 1.915(3) yes
N3 C16 . 1.375(4) yes
N3 C9 . 1.376(4) yes
C16 N4 . 1.331(4) yes
C16 C15 . 1.454(4) yes
N4 C1 2_566 1.326(4) yes
C1 N1 . 1.367(4) yes
C1 C2 . 1.458(4) yes
N1 C8 . 1.372(4) yes
C8 N2 . 1.328(4) yes
C8 C7 . 1.452(5) yes
N2 C9 . 1.330(4) yes
C9 C10 . 1.451(4) yes
C10 C15 . 1.402(5) yes
C10 C11 . 1.392(4) yes
C15 C14 . 1.397(4) yes
C14 C13 . 1.386(4) yes
C14 H141 . 0.958 no
C13 C12 . 1.398(5) yes
C13 H131 . 0.952 no
C12 C11 . 1.382(5) yes
C12 H121 . 0.993 no
C11 H111 . 0.905 no
C7 C2 . 1.394(4) yes
C7 C6 . 1.398(4) yes
C2 C3 . 1.397(5) yes
C3 C4 . 1.386(5) yes
C3 H31 . 0.962 no
C4 C5 . 1.395(5) yes
C4 H41 . 0.935 no
C5 C6 . 1.385(5) yes
C5 H51 . 0.911 no
C6 H61 . 0.944 no
C17 N5 . 1.156(4) yes
N5 C18 . 1.397(4) yes
C18 Fe2 . 2.006(3) yes
C18 C19 . 1.427(5) yes
C18 C22 . 1.419(4) yes
Fe2 C19 . 2.031(3) yes
Fe2 C20 . 2.039(3) yes
Fe2 C21 . 2.057(4) yes
Fe2 C22 . 2.041(4) yes
Fe2 C25 . 2.040(4) yes
Fe2 C24 . 2.048(4) yes
Fe2 C23 . 2.034(4) yes
Fe2 C27 . 2.035(4) yes
Fe2 C26 . 2.044(4) yes
C19 C20 . 1.413(5) yes
C19 H191 . 0.973 no
C20 C21 . 1.421(5) yes
C20 H201 . 1.018 no
C21 C22 . 1.409(5) yes
C21 H211 . 0.993 no
C22 H221 . 1.030 no
C25 C24 . 1.410(5) yes
C25 C26 . 1.412(6) yes
C25 H251 . 0.975 no
C24 C23 . 1.405(6) yes
C24 H241 . 0.961 no
C23 C27 . 1.417(6) yes
C23 H231 . 0.951 no
C27 C26 . 1.407(6) yes
C27 H271 . 0.987 no
C26 H261 . 1.015 no
C29 C30 . 1.399(6) yes
C29 C34 . 1.394(6) yes
C29 C28 . 1.493(6) yes
C30 C31 . 1.380(6) yes
C30 H301 . 0.896 no
C31 C32 . 1.368(6) yes
C31 H311 . 0.917 no
C32 C33 . 1.380(6) yes
C32 H321 . 0.940 no
C33 C34 . 1.369(6) yes
C33 H331 . 0.847 no
C34 H341 . 0.899 no
C28 H281 . 0.980 no
C28 H282 . 0.980 no
C28 H283 . 0.980 no
